data_4327596
loop_
_publ_author_name
'Rainer Haid'
'Ren\'e Gutmann'
'Thomas Stampfl'
'Chistoph Langes'
'Georg Czermak'
'Holger Kopacka'
'Karl-Hans Ongania'
'Peter Br\"uggeller'

_publ_contact_author 'Peter Br\"uggeller'
_publ_contact_author_email Peter.Brueggeller@uibk.ac.at
_publ_contact_author_fax '043 512 5072934'
_publ_contact_author_phone '043 512 5075115'
_publ_section_title
;
 Unexpected Photochemical Reactivity of Ruthenium(II) Polypyridine
 Complexes Induced by a Bis(bidentate) Phosphine
;
_journal_name_full 'Inorganic Chemistry'
_journal_page_first 7099
_journal_page_last 7104
_journal_paper_doi 10.1021/ic010545+
_journal_volume 40
_journal_year 2001
_chemical_formula_sum 'C96.32 H84.64 Cl8.64 F24 N8 P8 Ru2'
_chemical_formula_weight 2566.40
_chemical_name_systematic Meso-[Ru2(dppcb)(bipy)4](PF6)4
_space_group_IT_number 2
_symmetry_cell_setting triclinic
_symmetry_space_group_name_Hall '-P 1'
_symmetry_space_group_name_H-M 'P -1'
_atom_sites_solution_hydrogens geom
_atom_sites_solution_primary direct
_atom_sites_solution_secondary difmap
_audit_creation_method SHELXL-97
_cell_angle_alpha 95.48(1)
_cell_angle_beta 92.19(1)
_cell_angle_gamma 115.06(1)
_cell_formula_units_Z 1
_cell_length_a 12.463(2)
_cell_length_b 13.271(2)
_cell_length_c 17.795(2)
_cell_measurement_reflns_used 50
_cell_measurement_temperature 293(2)
_cell_measurement_theta_max 25.0
_cell_measurement_theta_min 1.0
_cell_volume 2643.9(7)
_computing_cell_refinement 'Software of the Siemens P4'
_computing_data_collection 'Siemens P4'
_computing_data_reduction 'Software of the Siemens P4'
_computing_molecular_graphics 'SHELXTL PLUS'
_computing_publication_material 'SHELXTL PLUS'
_computing_structure_refinement 'SHELXL-97 (Sheldrick, 1997)'
_computing_structure_solution 'SHELXS-97 (Sheldrick, 1990)'
_diffrn_ambient_temperature 293(2)
_diffrn_measurement_device_type 'Siemens P4'
_diffrn_measurement_method omega-scans
_diffrn_radiation_monochromator graphite
_diffrn_radiation_source 'fine-focus sealed tube'
_diffrn_radiation_type MoK\a
_diffrn_radiation_wavelength 0.71073
_diffrn_reflns_av_R_equivalents 0.025
_diffrn_reflns_av_sigmaI/netI 0.0941
_diffrn_reflns_limit_h_max 15
_diffrn_reflns_limit_h_min -1
_diffrn_reflns_limit_k_max 15
_diffrn_reflns_limit_k_min -16
_diffrn_reflns_limit_l_max 22
_diffrn_reflns_limit_l_min -22
_diffrn_reflns_number 12070
_diffrn_reflns_theta_max 26.52
_diffrn_reflns_theta_min 2.06
_diffrn_standards_decay_% 0
_exptl_absorpt_coefficient_mu 0.596
_exptl_absorpt_correction_T_max 1.000
_exptl_absorpt_correction_T_min 0.555
_exptl_absorpt_correction_type Psi-scans
_exptl_crystal_colour yellow
_exptl_crystal_density_diffrn 1.612
_exptl_crystal_description prism
_exptl_crystal_F_000 1289
_exptl_crystal_size_max 0.7
_exptl_crystal_size_mid 0.3
_exptl_crystal_size_min 0.3
_refine_diff_density_max 0.880
_refine_diff_density_min -0.629
_refine_diff_density_rms 0.084
_refine_ls_extinction_method none
_refine_ls_goodness_of_fit_ref 0.982
_refine_ls_hydrogen_treatment mixed
_refine_ls_matrix_type full
_refine_ls_number_parameters 775
_refine_ls_number_reflns 10588
_refine_ls_number_restraints 0
_refine_ls_restrained_S_all 0.926
_refine_ls_R_factor_gt 0.0477
_refine_ls_shift/su_max 0.022
_refine_ls_shift/su_mean 0.001
_refine_ls_structure_factor_coef Fsqd
_refine_ls_weighting_details 'calc w=1/[\s^2^(Fo^2^)+(0.0690P)^2^+0.0000P] where P=(Fo^2^+2Fc^2^)/3'
_refine_ls_weighting_scheme calc
_refine_ls_wR_factor_gt 0.1096
_reflns_number_gt 5738
_reflns_number_total 10588
_reflns_threshold_expression >3sigma(I)
_cod_data_source_file ic0105452B_1.cif
_cod_data_source_block 1
_cod_original_formula_sum 'C96.32 H84.64 F24 N8 P8 Cl8.64 Ru2'
_cod_database_code 4327596

loop_
_symmetry_equiv_pos_as_xyz
'x, y, z'
'-x, -y, -z'

loop_
_atom_site_label
_atom_site_type_symbol
_atom_site_fract_x
_atom_site_fract_y
_atom_site_fract_z
_atom_site_U_iso_or_equiv
_atom_site_adp_type
_atom_site_occupancy
_atom_site_symmetry_multiplicity
_atom_site_calc_flag
_atom_site_refinement_flags
Ru1 Ru 0.01212(3) 0.15657(3) 0.20072(2) 0.02945(11) Uani 1 1 d .
P1 P 0.13663(9) 0.09368(9) 0.13607(6) 0.0285(2) Uani 1 1 d .
P2 P -0.13066(9) 0.05871(9) 0.10103(6) 0.0294(2) Uani 1 1 d .
N1 N 0.1020(3) 0.3199(3) 0.1722(2) 0.0377(9) Uani 1 1 d .
N2 N 0.1314(3) 0.2405(3) 0.2984(2) 0.0449(10) Uani 1 1 d .
C1A C 0.0862(4) 0.3605(4) 0.1079(3) 0.0467(12) Uani 1 1 d .
H1AA H 0.0363 0.3101 0.0679 0.070 Uiso 1 1 calc R
C2A C 0.1396(5) 0.4716(5) 0.0985(4) 0.0652(16) Uani 1 1 d .
H2AA H 0.1255 0.4956 0.0532 0.098 Uiso 1 1 calc R
C3A C 0.2133(6) 0.5463(5) 0.1561(5) 0.082(2) Uani 1 1 d .
H3AA H 0.2511 0.6221 0.1504 0.123 Uiso 1 1 calc R
C4A C 0.2317(6) 0.5098(5) 0.2222(4) 0.0757(19) Uani 1 1 d .
H4AA H 0.2809 0.5605 0.2624 0.114 Uiso 1 1 calc R
C5A C 0.1764(4) 0.3963(4) 0.2290(3) 0.0514(13) Uani 1 1 d .
C6A C 0.1920(4) 0.3523(5) 0.2991(3) 0.0527(13) Uani 1 1 d .
C7A C 0.2651(6) 0.4200(6) 0.3624(4) 0.089(2) Uani 1 1 d .
H7AA H 0.3030 0.4976 0.3640 0.134 Uiso 1 1 calc R
C8A C 0.2788(7) 0.3669(8) 0.4228(4) 0.112(3) Uani 1 1 d .
H8AA H 0.3321 0.4089 0.4642 0.168 Uiso 1 1 calc R
C9A C 0.2164(6) 0.2553(7) 0.4228(4) 0.088(2) Uani 1 1 d .
H9AA H 0.2234 0.2214 0.4650 0.133 Uiso 1 1 calc R
C10A C 0.1432(5) 0.1928(5) 0.3606(3) 0.0596(15) Uani 1 1 d .
H10A H 0.1003 0.1159 0.3607 0.089 Uiso 1 1 calc R
N3 N -0.1054(3) 0.2056(3) 0.2612(2) 0.0406(9) Uani 1 1 d .
N4 N -0.0740(3) 0.0206(3) 0.26147(19) 0.0359(8) Uani 1 1 d .
C1B C -0.1205(4) 0.2981(4) 0.2564(3) 0.0525(13) Uani 1 1 d .
H1BA H -0.0747 0.3483 0.2245 0.079 Uiso 1 1 calc R
C2B C -0.2002(6) 0.3235(6) 0.2960(4) 0.0744(18) Uani 1 1 d .
H2BA H -0.2100 0.3879 0.2898 0.112 Uiso 1 1 calc R
C3B C -0.2645(6) 0.2516(6) 0.3446(4) 0.085(2) Uani 1 1 d .
H3BA H -0.3192 0.2667 0.3720 0.128 Uiso 1 1 calc R
C4B C -0.2485(5) 0.1575(6) 0.3529(3) 0.0702(17) Uani 1 1 d .
H4BA H -0.2905 0.1094 0.3870 0.105 Uiso 1 1 calc R
C5B C -0.1684(4) 0.1342(4) 0.3097(3) 0.0463(12) Uani 1 1 d .
C6B C -0.1484(4) 0.0348(4) 0.3109(2) 0.0432(11) Uani 1 1 d .
C7B C -0.2026(5) -0.0460(5) 0.3590(3) 0.0657(16) Uani 1 1 d .
H7BA H -0.2542 -0.0366 0.3923 0.099 Uiso 1 1 calc R
C8B C -0.1813(6) -0.1371(6) 0.3580(4) 0.0773(19) Uani 1 1 d .
H8BA H -0.2161 -0.1892 0.3915 0.116 Uiso 1 1 calc R
C9B C -0.1077(5) -0.1529(5) 0.3072(3) 0.0603(15) Uani 1 1 d .
H9BA H -0.0923 -0.2158 0.3049 0.090 Uiso 1 1 calc R
C10B C -0.0580(4) -0.0724(4) 0.2601(3) 0.0453(11) Uani 1 1 d .
H10B H -0.0098 -0.0835 0.2248 0.068 Uiso 1 1 calc R
C1 C 0.0516(3) -0.0095(3) 0.0490(2) 0.0249(8) Uani 1 1 d .
H1A H 0.0518 -0.0826 0.0532 0.037 Uiso 1 1 calc R
C2 C -0.0795(3) -0.0238(3) 0.0320(2) 0.0269(8) Uani 1 1 d .
H2A H -0.1346 -0.1034 0.0282 0.040 Uiso 1 1 calc R
C11 C 0.2000(4) 0.0204(4) 0.1928(2) 0.0386(10) Uani 1 1 d .
C12 C 0.2718(4) 0.0835(5) 0.2581(3) 0.0555(14) Uani 1 1 d .
H12A H 0.2883 0.1588 0.2686 0.083 Uiso 1 1 calc R
C13 C 0.3194(5) 0.0342(6) 0.3080(3) 0.0686(17) Uani 1 1 d .
H13A H 0.3670 0.0768 0.3514 0.103 Uiso 1 1 calc R
C14 C 0.2960(6) -0.0757(7) 0.2930(4) 0.076(2) Uani 1 1 d .
H14A H 0.3276 -0.1082 0.3262 0.114 Uiso 1 1 calc R
C15 C 0.2268(5) -0.1383(5) 0.2297(4) 0.0682(17) Uani 1 1 d .
H15A H 0.2113 -0.2135 0.2199 0.102 Uiso 1 1 calc R
C16 C 0.1786(4) -0.0913(4) 0.1793(3) 0.0512(12) Uani 1 1 d .
H16A H 0.1315 -0.1353 0.1362 0.077 Uiso 1 1 calc R
C21 C 0.2717(3) 0.1989(3) 0.1027(2) 0.0336(9) Uani 1 1 d .
C22 C 0.3864(4) 0.2110(4) 0.1251(3) 0.0501(13) Uani 1 1 d .
H22A H 0.3960 0.1645 0.1580 0.075 Uiso 1 1 calc R
C23 C 0.4845(4) 0.2915(5) 0.0985(4) 0.0686(17) Uani 1 1 d .
H23A H 0.5598 0.2991 0.1145 0.103 Uiso 1 1 calc R
C24 C 0.4743(5) 0.3594(5) 0.0501(5) 0.086(2) Uani 1 1 d .
H24A H 0.5418 0.4134 0.0329 0.129 Uiso 1 1 calc R
C25 C 0.3636(5) 0.3481(4) 0.0264(4) 0.0638(16) Uani 1 1 d .
H25A H 0.3559 0.3941 -0.0076 0.096 Uiso 1 1 calc R
C26 C 0.2633(4) 0.2692(3) 0.0526(3) 0.0412(11) Uani 1 1 d .
H26A H 0.1888 0.2632 0.0362 0.062 Uiso 1 1 calc R
C31 C -0.2107(3) 0.1156(4) 0.0420(2) 0.0348(9) Uani 1 1 d .
C32 C -0.3002(4) 0.0407(4) -0.0109(3) 0.0462(12) Uani 1 1 d .
H32A H -0.3107 -0.0332 -0.0197 0.069 Uiso 1 1 calc R
C33 C -0.3743(5) 0.0746(5) -0.0508(3) 0.0567(14) Uani 1 1 d .
H33A H -0.4332 0.0241 -0.0868 0.085 Uiso 1 1 calc R
C34 C -0.3599(5) 0.1837(5) -0.0366(3) 0.0602(15) Uani 1 1 d .
H34A H -0.4103 0.2065 -0.0626 0.090 Uiso 1 1 calc R
C35 C -0.2735(5) 0.2576(5) 0.0148(3) 0.0555(13) Uani 1 1 d .
H35A H -0.2636 0.3314 0.0230 0.083 Uiso 1 1 calc R
C36 C -0.1989(4) 0.2249(4) 0.0556(3) 0.0471(12) Uani 1 1 d .
H36A H -0.1412 0.2760 0.0921 0.071 Uiso 1 1 calc R
C41 C -0.2625(3) -0.0474(4) 0.1373(2) 0.0384(10) Uani 1 1 d .
C42 C -0.3421(4) -0.0098(5) 0.1691(3) 0.0549(14) Uani 1 1 d .
H42A H -0.3316 0.0632 0.1659 0.082 Uiso 1 1 calc R
C43 C -0.4367(5) -0.0813(7) 0.2053(3) 0.075(2) Uani 1 1 d .
H43A H -0.4891 -0.0562 0.2270 0.112 Uiso 1 1 calc R
C44 C -0.4521(5) -0.1900(7) 0.2088(4) 0.087(2) Uani 1 1 d .
H44A H -0.5150 -0.2380 0.2332 0.130 Uiso 1 1 calc R
C45 C -0.3755(6) -0.2282(6) 0.1765(3) 0.079(2) Uani 1 1 d .
H45A H -0.3874 -0.3019 0.1786 0.119 Uiso 1 1 calc R
C46 C -0.2806(4) -0.1566(4) 0.1410(3) 0.0526(13) Uani 1 1 d .
H46A H -0.2286 -0.1825 0.1196 0.079 Uiso 1 1 calc R
P3 P 0.88272(17) 0.59732(14) 0.13455(11) 0.0709(5) Uani 1 1 d .
F1 F 0.7856(6) 0.6036(8) 0.1807(4) 0.219(4) Uani 1 1 d .
F2 F 0.9058(5) 0.7131(4) 0.1060(4) 0.173(3) Uani 1 1 d .
F3 F 0.9756(6) 0.6555(6) 0.1989(4) 0.195(3) Uani 1 1 d .
F4 F 0.9753(7) 0.5971(9) 0.0829(4) 0.227(4) Uani 1 1 d .
F5 F 0.8627(7) 0.4837(4) 0.1548(5) 0.218(4) Uani 1 1 d .
F6 F 0.7804(4) 0.5387(4) 0.0667(3) 0.1353(19) Uani 1 1 d .
P4 P 0.46765(17) 0.76565(18) 0.45220(11) 0.0847(6) Uani 1 1 d .
F7 F 0.5191(6) 0.8757(5) 0.4113(4) 0.177(3) Uani 1 1 d .
F8 F 0.3821(19) 0.6658(10) 0.4824(9) 0.165(7) Uani 0.60 1 d P
F8A F 0.3448(17) 0.729(4) 0.439(3) 0.31(2) Uani 0.40 1 d P
F9 F 0.3822(19) 0.7175(11) 0.3750(8) 0.145(5) Uani 0.60 1 d P
F9A F 0.472(4) 0.6992(16) 0.3753(10) 0.161(10) Uani 0.40 1 d P
F10 F 0.3899(13) 0.8240(8) 0.4837(9) 0.140(4) Uani 0.60 1 d P
F10A F 0.445(4) 0.6356(15) 0.4703(14) 0.203(15) Uani 0.40 1 d P
F11 F 0.5564(15) 0.7235(17) 0.4215(15) 0.202(9) Uani 0.60 1 d P
F11A F 0.6023(15) 0.816(2) 0.4677(14) 0.148(10) Uani 0.40 1 d P
F12 F 0.4857(16) 0.7974(17) 0.5389(7) 0.242(11) Uani 0.60 1 d P
F12A F 0.569(3) 0.828(3) 0.5095(17) 0.206(13) Uani 0.40 1 d P
C3 C 0.6046(18) 0.5433(15) 0.3229(13) 0.272(10) Uani 1 1 d .
Cl1 Cl 0.7305(4) 0.5572(3) 0.3752(3) 0.0866(11) Uani 0.50 1 d P
Cl2 Cl 0.5197(8) 0.3924(9) 0.2920(7) 0.235(6) Uani 0.50 1 d P
Cl1A Cl 0.5101(10) 0.4744(8) 0.2506(7) 0.227(6) Uani 0.50 1 d P
Cl2A Cl 0.6141(16) 0.4743(13) 0.3773(5) 0.315(9) Uani 0.50 1 d P
C4 C -0.007(6) 0.581(5) 0.470(7) 0.71(10) Uani 0.76 1 d P
C4C C 0.095(9) 0.809(10) 0.449(3) 0.38(7) Uani 0.40 1 d P
Cl3 Cl 0.0596(12) 0.6320(13) 0.3601(7) 0.172(5) Uani 0.38 1 d P
Cl4 Cl 0.079(3) 0.898(4) 0.4753(16) 0.85(9) Uani 0.38 1 d P
Cl5 Cl 0.0984(19) 0.689(5) 0.4455(19) 0.57(3) Uani 0.45 1 d P
Cl6 Cl -0.027(8) 0.706(13) 0.450(7) 0.41(8) Uani 0.11 1 d P
Cl3A Cl 0.046(2) 0.556(2) 0.3909(16) 0.293(13) Uani 0.33 1 d P
Cl4A Cl 0.041(3) 0.783(4) 0.4775(13) 0.41(3) Uani 0.40 1 d P
Cl5A Cl 0.004(3) 0.647(6) 0.513(2) 0.39(3) Uani 0.27 1 d P

loop_
_atom_site_aniso_label
_atom_site_aniso_U_11
_atom_site_aniso_U_22
_atom_site_aniso_U_33
_atom_site_aniso_U_23
_atom_site_aniso_U_13
_atom_site_aniso_U_12
Ru1 0.02716(17) 0.03694(19) 0.02323(17) 0.00068(13) 0.00342(12) 0.01332(14)
P1 0.0248(5) 0.0354(6) 0.0247(5) 0.0021(4) 0.0023(4) 0.0127(4)
P2 0.0249(5) 0.0385(6) 0.0256(5) 0.0021(5) 0.0045(4) 0.0146(5)
N1 0.037(2) 0.0364(19) 0.041(2) -0.0015(17) 0.0114(17) 0.0174(16)
N2 0.035(2) 0.058(2) 0.036(2) -0.0035(19) 0.0005(17) 0.0172(19)
C1A 0.039(3) 0.054(3) 0.055(3) 0.016(2) 0.013(2) 0.025(2)
C2A 0.064(4) 0.060(4) 0.087(5) 0.031(3) 0.023(3) 0.036(3)
C3A 0.089(5) 0.038(3) 0.112(6) 0.005(4) 0.018(4) 0.019(3)
C4A 0.078(4) 0.042(3) 0.088(5) -0.008(3) 0.002(4) 0.011(3)
C5A 0.047(3) 0.042(3) 0.055(3) -0.012(2) 0.007(2) 0.013(2)
C6A 0.047(3) 0.062(3) 0.037(3) -0.009(2) 0.004(2) 0.015(3)
C7A 0.086(5) 0.079(4) 0.059(4) -0.018(4) -0.015(4) 0.001(4)
C8A 0.077(5) 0.147(8) 0.053(4) -0.018(5) -0.021(4) 0.000(5)
C9A 0.072(4) 0.138(7) 0.040(3) 0.006(4) -0.006(3) 0.032(5)
C10A 0.049(3) 0.095(4) 0.031(3) 0.002(3) -0.005(2) 0.030(3)
N3 0.034(2) 0.052(2) 0.036(2) -0.0015(18) 0.0058(17) 0.0196(18)
N4 0.0307(18) 0.049(2) 0.0240(18) 0.0050(16) 0.0054(15) 0.0133(16)
C1B 0.054(3) 0.060(3) 0.050(3) 0.004(3) 0.015(2) 0.030(3)
C2B 0.084(4) 0.086(4) 0.081(5) 0.010(4) 0.028(4) 0.061(4)
C3B 0.087(5) 0.110(6) 0.086(5) 0.018(4) 0.046(4) 0.065(4)
C4B 0.078(4) 0.097(5) 0.056(4) 0.018(3) 0.036(3) 0.052(4)
C5B 0.044(3) 0.062(3) 0.036(3) 0.002(2) 0.012(2) 0.026(2)
C6B 0.037(2) 0.061(3) 0.029(2) 0.005(2) 0.0060(19) 0.018(2)
C7B 0.068(4) 0.087(4) 0.054(3) 0.023(3) 0.031(3) 0.039(3)
C8B 0.094(5) 0.086(4) 0.060(4) 0.042(3) 0.037(4) 0.038(4)
C9B 0.069(4) 0.055(3) 0.061(4) 0.024(3) 0.017(3) 0.026(3)
C10B 0.045(3) 0.050(3) 0.043(3) 0.012(2) 0.010(2) 0.021(2)
C1 0.0256(19) 0.0292(19) 0.0232(19) 0.0019(15) 0.0036(15) 0.0151(16)
C2 0.0224(18) 0.0311(19) 0.026(2) 0.0026(16) 0.0024(15) 0.0099(16)
C11 0.027(2) 0.060(3) 0.032(2) 0.013(2) 0.0030(18) 0.022(2)
C12 0.046(3) 0.084(4) 0.039(3) 0.003(3) -0.001(2) 0.032(3)
C13 0.064(4) 0.124(6) 0.035(3) 0.014(3) -0.003(3) 0.057(4)
C14 0.075(4) 0.125(6) 0.067(4) 0.045(4) 0.014(3) 0.073(4)
C15 0.072(4) 0.079(4) 0.076(4) 0.041(4) 0.014(3) 0.048(3)
C16 0.048(3) 0.061(3) 0.051(3) 0.021(3) 0.009(2) 0.026(3)
C21 0.026(2) 0.035(2) 0.034(2) -0.0069(18) 0.0033(17) 0.0106(17)
C22 0.029(2) 0.052(3) 0.060(3) -0.002(2) 0.004(2) 0.011(2)
C23 0.031(3) 0.058(3) 0.099(5) -0.001(3) 0.003(3) 0.004(2)
C24 0.044(3) 0.065(4) 0.131(7) 0.033(4) 0.028(4) -0.001(3)
C25 0.073(4) 0.042(3) 0.073(4) 0.015(3) 0.023(3) 0.018(3)
C26 0.037(2) 0.029(2) 0.050(3) 0.000(2) 0.005(2) 0.0074(19)
C31 0.028(2) 0.051(3) 0.030(2) 0.0039(19) 0.0021(17) 0.0221(19)
C32 0.046(3) 0.058(3) 0.042(3) -0.009(2) -0.004(2) 0.033(2)
C33 0.052(3) 0.083(4) 0.041(3) -0.006(3) -0.009(2) 0.038(3)
C34 0.058(3) 0.085(4) 0.059(4) 0.017(3) 0.002(3) 0.050(3)
C35 0.062(3) 0.059(3) 0.063(4) 0.010(3) 0.003(3) 0.042(3)
C36 0.042(3) 0.052(3) 0.050(3) 0.004(2) 0.002(2) 0.024(2)
C41 0.025(2) 0.050(3) 0.030(2) 0.005(2) 0.0037(17) 0.0056(19)
C42 0.029(2) 0.092(4) 0.042(3) 0.004(3) 0.007(2) 0.024(3)
C43 0.032(3) 0.131(6) 0.049(3) 0.009(4) 0.010(2) 0.022(3)
C44 0.045(3) 0.124(6) 0.053(4) 0.023(4) 0.018(3) -0.004(4)
C45 0.079(4) 0.080(4) 0.053(4) 0.027(3) 0.008(3) 0.004(4)
C46 0.048(3) 0.058(3) 0.041(3) 0.010(2) 0.011(2) 0.012(2)
P3 0.0844(12) 0.0621(9) 0.0723(11) 0.0025(8) 0.0039(9) 0.0386(9)
F1 0.181(7) 0.306(10) 0.176(7) 0.004(7) 0.084(6) 0.110(7)
F2 0.122(4) 0.105(4) 0.276(8) 0.064(5) -0.015(5) 0.028(3)
F3 0.201(6) 0.166(5) 0.139(5) -0.001(4) -0.074(5) 0.015(5)
F4 0.227(7) 0.430(13) 0.163(6) 0.069(8) 0.072(6) 0.263(9)
F5 0.286(9) 0.089(4) 0.245(8) 0.051(4) -0.095(7) 0.050(5)
F6 0.115(4) 0.124(4) 0.151(5) -0.006(3) -0.037(3) 0.046(3)
P4 0.0724(12) 0.0974(14) 0.0709(12) -0.0038(11) 0.0120(10) 0.0262(10)
F7 0.190(6) 0.129(4) 0.199(7) 0.050(5) 0.053(5) 0.047(4)
F8 0.289(19) 0.084(8) 0.127(10) 0.040(7) 0.076(11) 0.074(9)
F8A 0.072(11) 0.42(6) 0.33(5) 0.07(5) -0.05(2) 0.00(2)
F9 0.181(14) 0.123(8) 0.097(8) -0.005(7) -0.035(9) 0.042(8)
F9A 0.29(3) 0.121(12) 0.078(10) 0.009(9) 0.002(16) 0.09(2)
F10 0.126(8) 0.104(6) 0.180(12) -0.024(7) 0.058(8) 0.043(6)
F10A 0.39(4) 0.066(9) 0.125(16) -0.003(10) -0.06(2) 0.085(17)
F11 0.166(13) 0.200(17) 0.28(2) -0.061(17) 0.027(15) 0.131(13)
F11A 0.092(10) 0.22(2) 0.15(2) 0.080(18) 0.072(13) 0.062(13)
F12 0.169(13) 0.334(19) 0.091(8) -0.096(10) 0.049(9) 0.003(14)
F12A 0.17(3) 0.35(4) 0.13(2) -0.04(2) -0.068(16) 0.16(3)
C3 0.29(2) 0.195(16) 0.31(2) -0.023(17) -0.128(19) 0.106(15)
Cl1 0.098(3) 0.082(2) 0.085(3) -0.002(2) 0.021(2) 0.046(2)
Cl2 0.133(5) 0.227(10) 0.255(13) -0.143(9) 0.027(7) 0.026(7)
Cl1A 0.188(8) 0.159(7) 0.223(11) -0.058(7) 0.089(8) -0.019(7)
Cl2A 0.60(3) 0.43(2) 0.127(7) 0.093(11) 0.126(12) 0.40(2)
C4 0.36(7) 0.41(8) 1.02(19) -0.53(12) 0.13(9) -0.04(6)
C4C 0.59(14) 0.82(18) 0.13(4) 0.13(6) 0.09(5) 0.69(16)
Cl3 0.135(7) 0.234(15) 0.112(6) 0.037(9) -0.004(5) 0.043(9)
Cl4 0.53(6) 1.14(17) 0.18(3) 0.18(5) -0.16(3) -0.31(7)
Cl5 0.192(17) 0.83(8) 0.49(4) -0.23(5) -0.03(2) 0.09(3)
Cl6 0.28(7) 0.68(18) 0.50(14) 0.45(14) 0.28(9) 0.32(10)
Cl3A 0.216(17) 0.25(2) 0.31(3) -0.12(2) 0.01(2) 0.034(18)
Cl4A 0.33(3) 0.88(8) 0.172(16) -0.22(3) -0.125(18) 0.49(5)
Cl5A 0.154(17) 0.67(8) 0.32(4) -0.27(5) -0.10(2) 0.24(4)

loop_
_atom_type_symbol
_atom_type_description
_atom_type_scat_dispersion_real
_atom_type_scat_dispersion_imag
_atom_type_scat_source
C C 0.0033 0.0016 'International Tables Vol C Tables 4.2.6.8 and 6.1.1.4'
H H 0.0000 0.0000 'International Tables Vol C Tables 4.2.6.8 and 6.1.1.4'
N N 0.0061 0.0033 'International Tables Vol C Tables 4.2.6.8 and 6.1.1.4'
F F 0.0171 0.0103 'International Tables Vol C Tables 4.2.6.8 and 6.1.1.4'
P P 0.1023 0.0942 'International Tables Vol C Tables 4.2.6.8 and 6.1.1.4'
Ru Ru -1.2594 0.8363 'International Tables Vol C Tables 4.2.6.8 and 6.1.1.4'
Cl Cl 0.1484 0.1585 'International Tables Vol C Tables 4.2.6.8 and 6.1.1.4'

loop_
_geom_angle_atom_site_label_1
_geom_angle_atom_site_label_2
_geom_angle_atom_site_label_3
_geom_angle
_geom_angle_site_symmetry_1
N4 Ru1 N1 162.52(13) .
N4 Ru1 N2 88.57(15) .
N1 Ru1 N2 77.67(15) .
N4 Ru1 N3 77.54(15) .
N1 Ru1 N3 90.09(14) .
N2 Ru1 N3 83.46(14) .
N4 Ru1 P2 87.48(10) .
N1 Ru1 P2 105.65(11) .
N2 Ru1 P2 175.10(11) .
N3 Ru1 P2 92.87(10) .
N4 Ru1 P1 99.63(11) .
N1 Ru1 P1 92.78(10) .
N2 Ru1 P1 97.01(11) .
N3 Ru1 P1 177.13(12) .
P2 Ru1 P1 86.50(4) .
C11 P1 C21 100.9(2) .
C11 P1 C1 106.1(2) .
C21 P1 C1 106.04(17) .
C11 P1 Ru1 113.92(14) .
C21 P1 Ru1 118.03(14) .
C1 P1 Ru1 110.69(12) .
C31 P2 C41 96.8(2) .
C31 P2 C2 104.84(18) .
C41 P2 C2 104.61(19) .
C31 P2 Ru1 126.60(15) .
C41 P2 Ru1 109.38(14) .
C2 P2 Ru1 111.85(12) .
C1A N1 C5A 116.3(4) .
C1A N1 Ru1 128.4(3) .
C5A N1 Ru1 115.0(3) .
C6A N2 C10A 119.1(4) .
C6A N2 Ru1 115.0(3) .
C10A N2 Ru1 125.7(4) .
N1 C1A C2A 123.7(5) .
C3A C2A C1A 119.0(6) .
C2A C3A C4A 119.7(6) .
C3A C4A C5A 119.3(6) .
N1 C5A C4A 122.1(6) .
N1 C5A C6A 116.2(4) .
C4A C5A C6A 121.7(5) .
N2 C6A C7A 121.5(6) .
N2 C6A C5A 115.5(4) .
C7A C6A C5A 123.0(5) .
C8A C7A C6A 117.1(6) .
C9A C8A C7A 121.3(6) .
C8A C9A C10A 119.4(7) .
N2 C10A C9A 121.3(6) .
C1B N3 C5B 118.7(4) .
C1B N3 Ru1 126.4(3) .
C5B N3 Ru1 114.9(3) .
C10B N4 C6B 117.8(4) .
C10B N4 Ru1 127.4(3) .
C6B N4 Ru1 114.7(3) .
N3 C1B C2B 123.3(5) .
C3B C2B C1B 118.3(6) .
C2B C3B C4B 120.0(5) .
C3B C4B C5B 119.4(6) .
N3 C5B C4B 120.3(5) .
N3 C5B C6B 115.3(4) .
C4B C5B C6B 124.4(5) .
N4 C6B C7B 119.7(5) .
N4 C6B C5B 117.1(4) .
C7B C6B C5B 123.2(4) .
C8B C7B C6B 121.1(5) .
C7B C8B C9B 119.6(5) .
C10B C9B C8B 117.4(5) .
N4 C10B C9B 124.5(5) .
C2 C1 C2 89.5(3) 2
C2 C1 P1 120.3(3) 2
C2 C1 P1 114.6(2) .
C1 C2 C1 90.5(3) 2
C1 C2 P2 121.0(3) 2
C1 C2 P2 115.9(3) .
C16 C11 C12 117.7(5) .
C16 C11 P1 126.5(4) .
C12 C11 P1 115.7(4) .
C11 C12 C13 120.6(6) .
C14 C13 C12 120.0(6) .
C13 C14 C15 120.3(5) .
C14 C15 C16 120.7(6) .
C11 C16 C15 120.7(5) .
C26 C21 C22 117.1(4) .
C26 C21 P1 120.2(3) .
C22 C21 P1 122.7(4) .
C23 C22 C21 120.2(5) .
C24 C23 C22 121.7(5) .
C23 C24 C25 119.2(5) .
C24 C25 C26 120.7(6) .
C25 C26 C21 121.1(5) .
C32 C31 C36 118.4(4) .
C32 C31 P2 117.5(3) .
C36 C31 P2 123.3(3) .
C31 C32 C33 120.9(5) .
C34 C33 C32 119.4(5) .
C35 C34 C33 120.4(5) .
C34 C35 C36 120.9(5) .
C35 C36 C31 119.9(5) .
C46 C41 C42 119.2(4) .
C46 C41 P2 124.0(4) .
C42 C41 P2 116.5(4) .
C43 C42 C41 120.3(6) .
C44 C43 C42 119.3(6) .
C45 C44 C43 120.8(5) .
C44 C45 C46 119.9(7) .
C41 C46 C45 120.5(6) .
F3 P3 F5 92.2(4) .
F3 P3 F4 90.9(5) .
F5 P3 F4 90.9(5) .
F3 P3 F1 92.4(5) .
F5 P3 F1 93.8(5) .
F4 P3 F1 174.1(5) .
F3 P3 F2 90.8(4) .
F5 P3 F2 174.8(5) .
F4 P3 F2 84.9(4) .
F1 P3 F2 90.2(5) .
F3 P3 F6 177.4(4) .
F5 P3 F6 89.5(3) .
F4 P3 F6 91.0(4) .
F1 P3 F6 85.6(4) .
F2 P3 F6 87.6(3) .
F8A P4 F8 57.8(17) .
F8A P4 F12A 143(2) .
F8 P4 F12A 109.1(18) .
F8A P4 F11A 175(2) .
F8 P4 F11A 125.6(12) .
F12A P4 F11A 34.7(11) .
F8A P4 F11 134(2) .
F8 P4 F11 101.5(9) .
F12A P4 F11 80.4(12) .
F11A P4 F11 50.4(10) .
F8A P4 F12 101(2) .
F8 P4 F12 75.2(9) .
F12A P4 F12 43.4(12) .
F11A P4 F12 77.4(9) .
F11 P4 F12 113.2(13) .
F8A P4 F10 52(2) .
F8 P4 F10 85.4(8) .
F12A P4 F10 95.1(11) .
F11A P4 F10 123.4(12) .
F11 P4 F10 172.7(9) .
F12 P4 F10 65.9(9) .
F8A P4 F9A 91(2) .
F8 P4 F9A 94.3(11) .
F12A P4 F9A 125.5(19) .
F11A P4 F9A 91.8(17) .
F11 P4 F9A 46.3(11) .
F12 P4 F9A 155.5(14) .
F10 P4 F9A 136.4(15) .
F8A P4 F7 103(2) .
F8 P4 F7 160.5(10) .
F12A P4 F7 85.3(15) .
F11A P4 F7 73.7(8) .
F11 P4 F7 93.8(10) .
F12 P4 F7 110.0(8) .
F10 P4 F7 80.1(5) .
F9A P4 F7 87.4(7) .
F8A P4 F9 49.5(17) .
F8 P4 F9 85.6(9) .
F12A P4 F9 164.5(17) .
F11A P4 F9 132.0(11) .
F11 P4 F9 92.2(9) .
F12 P4 F9 150.6(10) .
F10 P4 F9 90.9(9) .
F9A P4 F9 45.9(11) .
F7 P4 F9 81.6(6) .
F8A P4 F10A 90(2) .
F8 P4 F10A 37.7(15) .
F12A P4 F10A 96.6(16) .
F11A P4 F10A 94.9(17) .
F11 P4 F10A 64.1(13) .
F12 P4 F10A 86.2(13) .
F10 P4 F10A 122.4(17) .
F9A P4 F10A 72.8(12) .
F7 P4 F10A 157.0(15) .
F9 P4 F10A 92.2(10) .
F10A F8 F8A 128(3) .
F10A F8 P4 83(2) .
F8A F8 P4 58.4(10) .
F9 F8A F10 122(3) .
F9 F8A F8 104(3) .
F10 F8A F8 99(3) .
F9 F8A P4 73.7(18) .
F10 F8A P4 70.5(13) .
F8 F8A P4 63.8(15) .
F9A F9 F8A 116(2) .
F9A F9 P4 65.6(11) .
F8A F9 P4 56.7(11) .
F11 F9A F9 134(2) .
F11 F9A P4 65.2(10) .
F9 F9A P4 68.6(15) .
F8A F10 P4 57.4(14) .
F8A F10 F12 98(2) .
P4 F10 F12 56.4(5) .
F8 F10A P4 59.6(12) .
F8 F10A F11 112.4(18) .
P4 F10A F11 53.4(8) .
F9A F11 F11A 123.5(18) .
F9A F11 P4 68.5(14) .
F11A F11 P4 64.4(9) .
F9A F11 F10A 80.6(16) .
F11A F11 F10A 102.7(15) .
P4 F11 F10A 62.5(10) .
F12A F11A F11 124(3) .
F12A F11A P4 69.9(19) .
F11 F11A P4 65.2(12) .
F12A F12 P4 65.3(11) .
F12A F12 F10 104(2) .
P4 F12 F10 57.7(7) .
F11A F12A F12 144(4) .
F11A F12A P4 75(2) .
F12 F12A P4 71.4(14) .
Cl2A C3 Cl1A 113.9(15) .
Cl2A C3 Cl1 51.9(10) .
Cl1A C3 Cl1 145.2(14) .
Cl2A C3 Cl2 66.6(11) .
Cl1A C3 Cl2 47.7(7) .
Cl1 C3 Cl2 105.9(11) .
Cl2A Cl1 C3 53.2(8) .
Cl1A Cl2 Cl2A 103.6(8) .
Cl1A Cl2 C3 58.0(9) .
Cl2A Cl2 C3 45.9(7) .
Cl2 Cl1A C3 74.3(11) .
Cl1 Cl2A C3 74.9(12) .
Cl1 Cl2A Cl2 122.8(7) .
C3 Cl2A Cl2 67.5(9) .
Cl5A C4 Cl5 75(5) .
Cl5A C4 Cl3A 141(10) .
Cl5 C4 Cl3A 66(5) .
Cl5A C4 Cl6 57(6) .
Cl5 C4 Cl6 58(3) .
Cl3A C4 Cl6 100(9) .
Cl5A C4 Cl3 116(9) .
Cl5 C4 Cl3 46(4) .
Cl3A C4 Cl3 30(3) .
Cl6 C4 Cl3 70(6) .
Cl4A C4C Cl4 77(5) .
Cl4A C4C Cl6 40(8) .
Cl4 C4C Cl6 106(7) .
Cl4A C4C Cl5 85(9) .
Cl4 C4C Cl5 160(6) .
Cl6 C4C Cl5 64(6) .
Cl3A Cl3 Cl5 79(2) .
Cl3A Cl3 C4 46(2) .
Cl5 Cl3 C4 46.3(15) .
Cl3A Cl3 Cl6 94(2) .
Cl5 Cl3 Cl6 46(3) .
C4 Cl3 Cl6 48(2) .
C4C Cl4 Cl4A 35(5) .
C4C Cl4 Cl6 40(5) .
Cl4A Cl4 Cl6 18(2) .
Cl3 Cl5 C4 88(4) .
Cl3 Cl5 C4C 107(4) .
C4 Cl5 C4C 123(5) .
Cl3 Cl5 Cl5A 121(2) .
C4 Cl5 Cl5A 38(2) .
C4C Cl5 Cl5A 93(4) .
Cl3 Cl5 Cl6 91(6) .
C4 Cl5 Cl6 69(4) .
C4C Cl5 Cl6 57(6) .
Cl5A Cl5 Cl6 55(3) .
Cl3 Cl5 Cl4A 117(3) .
C4 Cl5 Cl4A 96(3) .
C4C Cl5 Cl4A 28(3) .
Cl5A Cl5 Cl4A 65(3) .
Cl6 Cl5 Cl4A 36(6) .
Cl3 Cl5 Cl3A 39.4(13) .
C4 Cl5 Cl3A 58(4) .
C4C Cl5 Cl3A 143(4) .
Cl5A Cl5 Cl3A 96(4) .
Cl6 Cl5 Cl3A 101(7) .
Cl4A Cl5 Cl3A 138(2) .
Cl4A Cl6 C4C 30(3) .
Cl4A Cl6 Cl5A 88(9) .
C4C Cl6 Cl5A 100(8) .
Cl4A Cl6 Cl5 75(5) .
C4C Cl6 Cl5 59(4) .
Cl5A Cl6 Cl5 63(4) .
Cl4A Cl6 C4 114(8) .
C4C Cl6 C4 111(5) .
Cl5A Cl6 C4 36(3) .
Cl5 Cl6 C4 54(3) .
Cl4A Cl6 Cl4 23(4) .
C4C Cl6 Cl4 33(4) .
Cl5A Cl6 Cl4 111(9) .
Cl5 Cl6 Cl4 91(6) .
C4 Cl6 Cl4 137(7) .
Cl4A Cl6 Cl3 107(4) .
C4C Cl6 Cl3 80(4) .
Cl5A Cl6 Cl3 92(5) .
Cl5 Cl6 Cl3 43(3) .
C4 Cl6 Cl3 63(6) .
Cl4 Cl6 Cl3 111(3) .
Cl3 Cl3A C4 103(4) .
Cl3 Cl3A Cl5 62(2) .
C4 Cl3A Cl5 56(2) .
C4C Cl4A Cl6 110(8) .
C4C Cl4A Cl4 67(8) .
Cl6 Cl4A Cl4 139(5) .
C4C Cl4A Cl5 66(6) .
Cl6 Cl4A Cl5 68(5) .
Cl4 Cl4A Cl5 133(4) .
C4C Cl4A Cl5A 122(5) .
Cl6 Cl4A Cl5A 57(5) .
Cl4 Cl4A Cl5A 161(2) .
Cl5 Cl4A Cl5A 56(2) .
C4 Cl5A Cl6 88(8) .
C4 Cl5A Cl5 67(6) .
Cl6 Cl5A Cl5 62(4) .
C4 Cl5A Cl4A 114(9) .
Cl6 Cl5A Cl4A 35(7) .
Cl5 Cl5A Cl4A 59(4) .

loop_
_geom_bond_atom_site_label_1
_geom_bond_atom_site_label_2
_geom_bond_distance
_geom_bond_site_symmetry_2
Ru1 N4 2.097(4) .
Ru1 N1 2.100(4) .
Ru1 N2 2.121(4) .
Ru1 N3 2.127(4) .
Ru1 P2 2.3154(11) .
Ru1 P1 2.3406(11) .
P1 C11 1.835(5) .
P1 C21 1.839(4) .
P1 C1 1.907(4) .
P2 C31 1.837(4) .
P2 C41 1.843(4) .
P2 C2 1.873(4) .
N1 C1A 1.351(6) .
N1 C5A 1.359(6) .
N2 C6A 1.349(6) .
N2 C10A 1.360(7) .
C1A C2A 1.367(7) .
C2A C3A 1.356(9) .
C3A C4A 1.363(9) .
C4A C5A 1.385(7) .
C5A C6A 1.467(8) .
C6A C7A 1.394(7) .
C7A C8A 1.383(11) .
C8A C9A 1.350(11) .
C9A C10A 1.361(8) .
N3 C1B 1.328(6) .
N3 C5B 1.355(6) .
N4 C10B 1.329(6) .
N4 C6B 1.359(5) .
C1B C2B 1.374(7) .
C2B C3B 1.365(9) .
C3B C4B 1.366(9) .
C4B C5B 1.399(7) .
C5B C6B 1.445(7) .
C6B C7B 1.395(7) .
C7B C8B 1.341(9) .
C8B C9B 1.376(8) .
C9B C10B 1.370(7) .
C1 C2 1.558(5) 2
C1 C2 1.577(5) .
C2 C1 1.558(5) 2
C11 C16 1.385(7) .
C11 C12 1.397(6) .
C12 C13 1.403(8) .
C13 C14 1.357(9) .
C14 C15 1.358(9) .
C15 C16 1.392(7) .
C21 C26 1.382(6) .
C21 C22 1.407(6) .
C22 C23 1.376(7) .
C23 C24 1.344(9) .
C24 C25 1.368(9) .
C25 C26 1.380(7) .
C31 C32 1.385(6) .
C31 C36 1.391(6) .
C32 C33 1.386(7) .
C33 C34 1.379(8) .
C34 C35 1.347(7) .
C35 C36 1.390(7) .
C41 C46 1.378(7) .
C41 C42 1.400(7) .
C42 C43 1.391(8) .
C43 C44 1.379(10) .
C44 C45 1.376(10) .
C45 C46 1.386(7) .
P3 F3 1.490(6) .
P3 F5 1.503(5) .
P3 F4 1.504(6) .
P3 F1 1.515(6) .
P3 F2 1.578(5) .
P3 F6 1.597(5) .
P4 F8A 1.40(2) .
P4 F8 1.471(13) .
P4 F12A 1.48(2) .
P4 F11A 1.522(18) .
P4 F11 1.532(11) .
P4 F12 1.541(12) .
P4 F10 1.564(9) .
P4 F9A 1.570(19) .
P4 F7 1.588(6) .
P4 F9 1.605(13) .
P4 F10A 1.693(17) .
F8 F10A 1.04(4) .
F8 F8A 1.39(4) .
F8A F9 1.27(4) .
F8A F10 1.31(4) .
F9 F9A 1.24(3) .
F9A F11 1.22(3) .
F10 F12 1.69(2) .
F10A F11 1.72(3) .
F11 F11A 1.30(3) .
F11A F12A 0.90(3) .
F12 F12A 1.12(3) .
C3 Cl2A 1.43(2) .
C3 Cl1A 1.62(2) .
C3 Cl1 1.724(18) .
C3 Cl2 1.839(19) .
Cl1 Cl2A 1.406(18) .
Cl2 Cl1A 1.414(17) .
Cl2 Cl2A 1.825(17) .
C4 Cl5A 1.07(5) .
C4 Cl5 1.60(9) .
C4 Cl3A 1.64(10) .
C4 Cl6 1.85(11) .
C4 Cl3 2.21(12) .
C4C Cl4A 0.83(10) .
C4C Cl4 1.32(10) .
C4C Cl6 1.56(17) .
C4C Cl5 1.60(10) .
Cl3 Cl3A 1.15(3) .
Cl3 Cl5 1.59(3) .
Cl3 Cl6 2.33(12) .
Cl4 Cl4A 1.40(7) .
Cl4 Cl6 2.31(17) .
Cl5 Cl5A 1.68(6) .
Cl5 Cl6 1.67(7) .
Cl5 Cl4A 1.74(5) .
Cl5 Cl3A 1.77(5) .
Cl6 Cl4A 1.07(17) .
Cl6 Cl5A 1.54(8) .
Cl4A Cl5A 1.84(8) .
